data_7043198
loop_
_publ_author_name
'Mageed, Ahmed Hassoon'
'Skelton, Brian W.'
'Baker, Murray V.'

_publ_section_title
;
 Stable AuIII complexes with four N-heterocyclic carbene groups can be
 prepared in high yield directly from KAuCl4.
;
_journal_name_full 'Dalton Trans.'
_journal_paper_doi 10.1039/C7DT01272A
_journal_year 2017
_chemical_formula_moiety 'C18 H28 Au Cl2 N8, Cl, 2(C H4 O)'
_chemical_formula_sum 'C20 H32 Au Cl3 N8 O2'
_chemical_formula_weight 719.85
_space_group_IT_number 14
_symmetry_cell_setting monoclinic
_symmetry_Int_Tables_number 14
_symmetry_space_group_name_Hall '-P 2ybc'
_symmetry_space_group_name_H-M 'P 1 21/c 1'
_atom_sites_solution_hydrogens geom
_audit_creation_date 2016-04-29T11:48:03-00:00
_audit_creation_method 'WinGX routine CIF_UPDATE'
_audit_update_record
;
2017-01-20 deposited with the CCDC.
2017-06-02 downloaded from the CCDC.
;
_cell_angle_alpha 90
_cell_angle_beta 100.893(4)
_cell_angle_gamma 90
_cell_formula_units_Z 4
_cell_length_a 11.2465(4)
_cell_length_b 12.5742(5)
_cell_length_c 18.5100(7)
_cell_measurement_reflns_used 8531
_cell_measurement_temperature 100(2)
_cell_measurement_theta_max 31.751
_cell_measurement_theta_min 2.047
_cell_volume 2570.44(17)
_computing_cell_refinement 'CrysAlisPro 1.171.38.41 (Rigaku OD, 2015)'
_computing_data_collection 'CrysAlisPro 1.171.38.41 (Rigaku OD, 2015)'
_computing_data_reduction 'CrysAlisPro 1.171.38.41 (Rigaku OD, 2015)'
_computing_molecular_graphics 'Diamond (Brandenburg, K., (1999)'
_computing_publication_material 'WinGX Farrugia, L. J. (1999)'
_computing_structure_refinement 'SHELXL-2014 (Sheldrick, 2015)'
_computing_structure_solution 'SHELXT (Sheldrick, 2015)'
_diffrn_ambient_temperature 100(2)
_diffrn_detector 'CCD plate'
_diffrn_detector_area_resol_mean 16.0009
_diffrn_measured_fraction_theta_full 0.999
_diffrn_measured_fraction_theta_max 0.999
_diffrn_measurement_device 'four-circle diffractometer'
_diffrn_measurement_device_type 'Oxford Diffraction Xcalibur diffractometer'
_diffrn_measurement_method '\w scans'
_diffrn_orient_matrix_type 'CrysAlisPro convention (1999,Acta A55,543-557)'
_diffrn_orient_matrix_UB_11 0.0493495
_diffrn_orient_matrix_UB_12 -0.0054788
_diffrn_orient_matrix_UB_13 -0.0185531
_diffrn_orient_matrix_UB_21 -0.0405696
_diffrn_orient_matrix_UB_22 -0.0157189
_diffrn_orient_matrix_UB_23 -0.0323661
_diffrn_orient_matrix_UB_31 -0.0068155
_diffrn_orient_matrix_UB_32 0.0538584
_diffrn_orient_matrix_UB_33 -0.0113203
_diffrn_radiation_monochromator graphite
_diffrn_radiation_probe x-ray
_diffrn_radiation_type MoK\a
_diffrn_radiation_wavelength 0.71073
_diffrn_reflns_av_R_equivalents 0.1079
_diffrn_reflns_av_unetI/netI 0.0796
_diffrn_reflns_Laue_measured_fraction_full 0.999
_diffrn_reflns_Laue_measured_fraction_max 0.999
_diffrn_reflns_limit_h_max 14
_diffrn_reflns_limit_h_min -14
_diffrn_reflns_limit_k_max 16
_diffrn_reflns_limit_k_min -13
_diffrn_reflns_limit_l_max 23
_diffrn_reflns_limit_l_min -23
_diffrn_reflns_number 24788
_diffrn_reflns_point_group_measured_fraction_full 0.999
_diffrn_reflns_point_group_measured_fraction_max 0.999
_diffrn_reflns_theta_full 26.998
_diffrn_reflns_theta_max 26.998
_diffrn_reflns_theta_min 2.455
_diffrn_source 'fine-focus sealed X-ray tube'
_exptl_absorpt_coefficient_mu 6.07
_exptl_absorpt_correction_T_max 0.665
_exptl_absorpt_correction_T_min 0.204
_exptl_absorpt_correction_type analytical
_exptl_absorpt_process_details
;
         CrysAlisPro 1.171.38.41 (Rigaku Oxford Diffraction, 2015)
;
_exptl_crystal_colour colourless
_exptl_crystal_density_diffrn 1.86
_exptl_crystal_description plate
_exptl_crystal_F_000 1416
_exptl_crystal_size_max 0.638
_exptl_crystal_size_mid 0.23
_exptl_crystal_size_min 0.069
_refine_diff_density_max 4.765
_refine_diff_density_min -2.329
_refine_diff_density_rms 0.215
_refine_ls_extinction_method none
_refine_ls_goodness_of_fit_ref 1.105
_refine_ls_hydrogen_treatment constr
_refine_ls_matrix_type full
_refine_ls_number_parameters 315
_refine_ls_number_reflns 14559
_refine_ls_number_restraints 0
_refine_ls_restrained_S_all 1.105
_refine_ls_R_factor_all 0.0712
_refine_ls_R_factor_gt 0.0628
_refine_ls_shift/su_max 0.004
_refine_ls_shift/su_mean 0
_refine_ls_structure_factor_coef Fsqd
_refine_ls_weighting_details 'w=1/[\s^2^(Fo^2^)+(0.1400P)^2^] where P=(Fo^2^+2Fc^2^)/3'
_refine_ls_weighting_scheme calc
_refine_ls_wR_factor_gt 0.1842
_refine_ls_wR_factor_ref 0.1887
_reflns_number_gt 11983
_reflns_number_total 14559
_reflns_threshold_expression 'I > 2\s(I)'
_cod_data_source_file c7dt01272a2.cif
_cod_data_source_block ah76a1b
_cod_original_sg_symbol_H-M 'P 21/c'
_cod_database_code 7043198

loop_
_symmetry_equiv_pos_as_xyz
'x, y, z'
'-x, y+1/2, -z+1/2'
'-x, -y, -z'
'x, -y-1/2, z-1/2'

loop_
_atom_site_label
_atom_site_type_symbol
_atom_site_fract_x
_atom_site_fract_y
_atom_site_fract_z
_atom_site_U_iso_or_equiv
_atom_site_adp_type
_atom_site_occupancy
_atom_site_calc_flag
Au1 Au 0.57816(3) 0.22984(3) 0.65249(2) 0.01284(16) Uani 1 d
Cl1 Cl 0.7066(2) 0.26875(16) 0.51775(12) 0.0182(5) Uani 1 d
Cl2 Cl 0.4484(2) 0.20446(18) 0.79072(12) 0.0182(4) Uani 1 d
Cl3 Cl 0.8911(2) 0.7024(2) 0.65147(14) 0.0275(5) Uani 1 d
C11 C 0.4644(8) 0.1240(7) 0.5907(5) 0.0148(18) Uani 1 d
N12 N 0.4490(7) 0.0246(6) 0.6149(4) 0.0160(16) Uani 1 d
C13 C 0.3719(9) -0.0328(7) 0.5616(5) 0.020(2) Uani 1 d
H13 H 0.3469 -0.1045 0.565 0.024 Uiso 1 calc
C14 C 0.3396(9) 0.0330(8) 0.5043(5) 0.021(2) Uani 1 d
H14 H 0.2869 0.0164 0.4593 0.025 Uiso 1 calc
N15 N 0.3970(7) 0.1296(6) 0.5227(4) 0.0177(16) Uani 1 d
C16 C 0.3888(10) 0.2201(7) 0.4719(5) 0.022(2) Uani 1 d
H16A H 0.3112 0.2566 0.47 0.033 Uiso 1 calc
H16B H 0.3943 0.1944 0.4226 0.033 Uiso 1 calc
H16C H 0.4553 0.2698 0.4891 0.033 Uiso 1 calc
C10 C 0.5119(8) -0.0133(7) 0.6868(5) 0.0162(18) Uani 1 d
H10A H 0.4826 0.0258 0.7265 0.019 Uiso 1 calc
H10B H 0.4955 -0.09 0.6921 0.019 Uiso 1 calc
C21 C 0.6881(9) 0.1003(7) 0.6797(5) 0.0169(19) Uani 1 d
N22 N 0.6416(7) 0.0042(6) 0.6922(4) 0.0167(16) Uani 1 d
C23 C 0.7306(9) -0.0724(7) 0.7048(5) 0.0171(18) Uani 1 d
H23 H 0.7204 -0.1459 0.7138 0.021 Uiso 1 calc
C24 C 0.8354(9) -0.0217(7) 0.7017(5) 0.0185(19) Uani 1 d
H24 H 0.9139 -0.0525 0.7093 0.022 Uiso 1 calc
N25 N 0.8064(7) 0.0849(6) 0.6852(4) 0.0157(15) Uani 1 d
C26 C 0.8965(8) 0.1638(7) 0.6725(5) 0.0189(19) Uani 1 d
H26A H 0.8563 0.2199 0.6401 0.028 Uiso 1 calc
H26B H 0.9577 0.1291 0.6493 0.028 Uiso 1 calc
H26C H 0.9354 0.1949 0.7195 0.028 Uiso 1 calc
C31 C 0.4655(9) 0.3572(7) 0.6250(5) 0.0183(19) Uani 1 d
N32 N 0.5097(7) 0.4546(6) 0.6119(4) 0.0159(16) Uani 1 d
C33 C 0.4154(9) 0.5255(7) 0.5921(5) 0.020(2) Uani 1 d
H33 H 0.422 0.5982 0.5794 0.025 Uiso 1 calc
C34 C 0.3125(9) 0.4722(7) 0.5942(5) 0.021(2) Uani 1 d
H34 H 0.2325 0.4997 0.5831 0.026 Uiso 1 calc
N35 N 0.3461(7) 0.3686(6) 0.6160(4) 0.0179(16) Uani 1 d
C36 C 0.2578(9) 0.2866(7) 0.6264(6) 0.022(2) Uani 1 d
H36A H 0.2295 0.2496 0.5797 0.032 Uiso 1 calc
H36B H 0.1888 0.3201 0.6428 0.032 Uiso 1 calc
H36C H 0.2962 0.2355 0.6635 0.032 Uiso 1 calc
C20 C 0.6385(8) 0.4781(7) 0.6202(4) 0.0160(18) Uani 1 d
H20A H 0.6508 0.5558 0.6173 0.019 Uiso 1 calc
H20B H 0.6716 0.4438 0.58 0.019 Uiso 1 calc
C41 C 0.6904(8) 0.3368(7) 0.7146(4) 0.0130(17) Uani 1 d
N42 N 0.7015(7) 0.4378(6) 0.6915(4) 0.0148(15) Uani 1 d
C43 C 0.7785(8) 0.4951(8) 0.7444(5) 0.0186(19) Uani 1 d
H43 H 0.8017 0.5674 0.7413 0.022 Uiso 1 calc
C44 C 0.8141(9) 0.4287(7) 0.8008(5) 0.0192(19) Uani 1 d
H44 H 0.8677 0.445 0.8455 0.023 Uiso 1 calc
N45 N 0.7581(7) 0.3310(6) 0.7818(4) 0.0150(15) Uani 1 d
C46 C 0.7725(10) 0.2371(7) 0.8310(5) 0.018(2) Uani 1 d
H46A H 0.7034 0.1891 0.8165 0.027 Uiso 1 calc
H46B H 0.776 0.2603 0.8819 0.027 Uiso 1 calc
H46C H 0.8475 0.1998 0.8272 0.027 Uiso 1 calc
O1 O 0.9507(7) 0.9017(6) 0.5696(4) 0.0272(16) Uani 1 d
H1 H 0.9324 0.8495 0.5936 0.041 Uiso 1 calc
C1 C 0.9946(11) 0.8646(9) 0.5069(6) 0.032(2) Uani 1 d
H1A H 1.0742 0.8961 0.5064 0.049 Uiso 1 calc
H1B H 0.9381 0.8853 0.4621 0.049 Uiso 1 calc
H1C H 1.0019 0.787 0.5089 0.049 Uiso 1 calc
O2 O 1.0451(7) 0.5109(7) 0.6142(5) 0.039(2) Uani 1 d
H2 H 1.0146 0.5567 0.6384 0.059 Uiso 1 calc
C2 C 0.9548(10) 0.4394(9) 0.5815(7) 0.038(3) Uani 1 d
H2A H 0.9256 0.399 0.62 0.057 Uiso 1 calc
H2B H 0.9884 0.3903 0.5495 0.057 Uiso 1 calc
H2C H 0.8873 0.479 0.5523 0.057 Uiso 1 calc

loop_
_atom_site_aniso_label
_atom_site_aniso_U_11
_atom_site_aniso_U_22
_atom_site_aniso_U_33
_atom_site_aniso_U_23
_atom_site_aniso_U_13
_atom_site_aniso_U_12
Au1 0.0175(2) 0.0137(2) 0.0074(2) 0.00008(10) 0.00267(14) 0.00001(11)
Cl1 0.0256(12) 0.0199(11) 0.0098(10) -0.0005(7) 0.0054(9) 0.0002(8)
Cl2 0.0245(12) 0.0196(10) 0.0117(10) 0.0004(8) 0.0066(9) 0.0006(9)
Cl3 0.0265(13) 0.0281(12) 0.0288(13) 0.0075(10) 0.0079(11) 0.0015(10)
C11 0.019(5) 0.018(4) 0.008(4) -0.001(3) 0.006(3) 0.000(3)
N12 0.019(4) 0.015(4) 0.015(4) -0.003(3) 0.005(3) -0.002(3)
C13 0.022(5) 0.021(5) 0.019(5) -0.007(4) 0.008(4) -0.007(4)
C14 0.022(5) 0.028(5) 0.013(4) -0.010(4) 0.005(4) -0.007(4)
N15 0.019(4) 0.024(4) 0.010(4) -0.003(3) 0.001(3) 0.001(3)
C16 0.028(6) 0.029(6) 0.008(5) 0.004(3) 0.004(4) 0.000(4)
C10 0.023(5) 0.014(4) 0.012(4) 0.003(3) 0.005(4) 0.003(3)
C21 0.030(5) 0.012(4) 0.011(4) 0.000(3) 0.010(4) -0.002(4)
N22 0.022(4) 0.020(4) 0.008(3) 0.001(3) 0.002(3) 0.000(3)
C23 0.028(5) 0.014(4) 0.009(4) 0.001(3) 0.004(4) 0.005(3)
C24 0.024(5) 0.020(5) 0.011(4) 0.001(3) 0.002(4) 0.007(4)
N25 0.023(4) 0.014(4) 0.010(4) 0.001(3) 0.004(3) 0.002(3)
C26 0.016(5) 0.024(5) 0.017(4) 0.000(3) 0.006(4) -0.003(4)
C31 0.028(5) 0.018(5) 0.008(4) 0.003(3) 0.004(4) 0.006(4)
N32 0.022(4) 0.018(4) 0.007(3) 0.001(3) 0.002(3) 0.002(3)
C33 0.027(5) 0.017(4) 0.016(5) -0.001(4) 0.003(4) 0.006(4)
C34 0.021(5) 0.026(5) 0.016(5) 0.001(4) -0.002(4) 0.007(4)
N35 0.025(4) 0.019(4) 0.010(4) -0.003(3) 0.003(3) 0.000(3)
C36 0.016(5) 0.023(5) 0.026(5) 0.001(4) 0.004(4) -0.002(4)
C20 0.024(5) 0.017(4) 0.007(4) 0.001(3) 0.001(3) 0.000(3)
C41 0.016(4) 0.016(4) 0.007(4) 0.004(3) 0.003(3) 0.006(3)
N42 0.021(4) 0.014(4) 0.010(4) -0.001(3) 0.004(3) -0.001(3)
C43 0.017(5) 0.023(5) 0.016(5) -0.001(3) 0.003(4) -0.003(4)
C44 0.022(5) 0.024(5) 0.011(4) -0.006(3) 0.004(4) -0.003(4)
N45 0.018(4) 0.019(4) 0.009(3) 0.000(3) 0.003(3) -0.001(3)
C46 0.020(5) 0.023(5) 0.010(5) 0.006(3) 0.001(4) 0.002(4)
O1 0.040(4) 0.028(4) 0.016(3) 0.002(3) 0.011(3) -0.002(3)
C1 0.038(6) 0.040(6) 0.020(5) -0.004(4) 0.009(5) -0.005(5)
O2 0.026(4) 0.040(5) 0.051(5) -0.014(4) 0.006(4) 0.000(3)
C2 0.030(6) 0.031(6) 0.052(7) -0.010(5) 0.007(6) -0.002(5)

loop_
_atom_type_symbol
_atom_type_description
_atom_type_scat_dispersion_real
_atom_type_scat_dispersion_imag
_atom_type_scat_source
C C 0.0033 0.0016 'International Tables Vol C Tables 4.2.6.8 and 6.1.1.4'
H H 0 0 'International Tables Vol C Tables 4.2.6.8 and 6.1.1.4'
N N 0.0061 0.0033 'International Tables Vol C Tables 4.2.6.8 and 6.1.1.4'
Cl Cl 0.1484 0.1585 'International Tables Vol C Tables 4.2.6.8 and 6.1.1.4'
Au Au -2.0133 8.8022 'International Tables Vol C Tables 4.2.6.8 and 6.1.1.4'
O O 0.0106 0.006 'International Tables Vol C Tables 4.2.6.8 and 6.1.1.4'

loop_
_exptl_crystal_face_index_h
_exptl_crystal_face_index_k
_exptl_crystal_face_index_l
_exptl_crystal_face_perp_dist
1 0 0 0.0464
-1 0 0 0.0231
0 0 -1 0.1138
0 0 1 0.0987
0 -1 6 0.1
0 3 -5 0.1195
0 -1 0 0.342

loop_
_geom_angle_atom_site_label_1
_geom_angle_atom_site_label_2
_geom_angle_atom_site_label_3
_geom_angle
C11 Au1 C41 179.3(3)
C11 Au1 C31 94.5(4)
C41 Au1 C31 85.0(4)
C11 Au1 C21 84.5(4)
C41 Au1 C21 96.0(3)
C31 Au1 C21 178.9(4)
Cl1 Au1 Cl2 176.78(6)
Cl1 Au1 C11 89.4(3)
Cl1 Au1 C21 88.4(3)
Cl1 Au1 C31 92.1(3)
Cl1 Au1 C41 90.9(3)
Cl2 Au1 C11 92.9(3)
Cl2 Au1 C21 94.0(3)
Cl2 Au1 C31 85.5(3)
Cl2 Au1 C41 86.7(3)
N15 C11 N12 106.0(8)
N15 C11 Au1 132.3(7)
N12 C11 Au1 121.6(7)
C11 N12 C13 110.4(8)
C11 N12 C10 122.2(8)
C13 N12 C10 127.3(8)
C14 C13 N12 106.3(8)
C14 C13 H13 126.8
N12 C13 H13 126.8
C13 C14 N15 107.6(8)
C13 C14 H14 126.2
N15 C14 H14 126.2
C11 N15 C14 109.7(8)
C11 N15 C16 126.7(8)
C14 N15 C16 123.5(8)
N15 C16 H16A 109.5
N15 C16 H16B 109.5
H16A C16 H16B 109.5
N15 C16 H16C 109.5
H16A C16 H16C 109.5
H16B C16 H16C 109.5
N22 C10 N12 108.6(7)
N22 C10 H10A 110
N12 C10 H10A 110
N22 C10 H10B 110
N12 C10 H10B 110
H10A C10 H10B 108.4
N25 C21 N22 105.7(8)
N25 C21 Au1 133.1(6)
N22 C21 Au1 121.1(7)
C21 N22 C23 111.1(8)
C21 N22 C10 122.4(8)
C23 N22 C10 126.3(8)
C24 C23 N22 106.0(8)
C24 C23 H23 127
N22 C23 H23 127
C23 C24 N25 106.9(8)
C23 C24 H24 126.5
N25 C24 H24 126.5
C21 N25 C24 110.2(8)
C21 N25 C26 126.9(8)
C24 N25 C26 122.8(8)
N25 C26 H26A 109.5
N25 C26 H26B 109.5
H26A C26 H26B 109.5
N25 C26 H26C 109.5
H26A C26 H26C 109.5
H26B C26 H26C 109.5
N35 C31 N32 105.9(8)
N35 C31 Au1 132.8(7)
N32 C31 Au1 121.3(7)
C31 N32 C33 110.0(8)
C31 N32 C20 123.6(7)
C33 N32 C20 126.5(8)
C34 C33 N32 106.9(8)
C34 C33 H33 126.5
N32 C33 H33 126.5
C33 C34 N35 106.7(8)
C33 C34 H34 126.7
N35 C34 H34 126.7
C31 N35 C34 110.4(8)
C31 N35 C36 126.8(8)
C34 N35 C36 122.7(8)
N35 C36 H36A 109.5
N35 C36 H36B 109.5
H36A C36 H36B 109.5
N35 C36 H36C 109.5
H36A C36 H36C 109.5
H36B C36 H36C 109.5
N32 C20 N42 109.0(7)
N32 C20 H20A 109.9
N42 C20 H20A 109.9
N32 C20 H20B 109.9
N42 C20 H20B 109.9
H20A C20 H20B 108.3
N45 C41 N42 106.0(7)
N45 C41 Au1 132.3(6)
N42 C41 Au1 121.6(6)
C41 N42 C43 110.5(7)
C41 N42 C20 123.4(7)
C43 N42 C20 126.1(8)
C44 C43 N42 106.3(8)
C44 C43 H43 126.8
N42 C43 H43 126.8
C43 C44 N45 107.5(8)
C43 C44 H44 126.3
N45 C44 H44 126.3
C41 N45 C44 109.8(7)
C41 N45 C46 126.4(8)
C44 N45 C46 123.8(8)
N45 C46 H46A 109.5
N45 C46 H46B 109.5
H46A C46 H46B 109.5
N45 C46 H46C 109.5
H46A C46 H46C 109.5
H46B C46 H46C 109.5
C1 O1 H1 109.5
O1 C1 H1A 109.5
O1 C1 H1B 109.5
H1A C1 H1B 109.5
O1 C1 H1C 109.5
H1A C1 H1C 109.5
H1B C1 H1C 109.5
C2 O2 H2 109.5
O2 C2 H2A 109.5
O2 C2 H2B 109.5
H2A C2 H2B 109.5
O2 C2 H2C 109.5
H2A C2 H2C 109.5
H2B C2 H2C 109.5

loop_
_geom_bond_atom_site_label_1
_geom_bond_atom_site_label_2
_geom_bond_distance
Au1 C11 2.040(9)
Au1 C41 2.043(9)
Au1 C31 2.046(9)
Au1 C21 2.050(9)
Au1 Cl1 3.148(2)
Au1 Cl2 3.192(2)
C11 N15 1.343(11)
C11 N12 1.349(11)
N12 C13 1.387(12)
N12 C10 1.463(11)
C13 C14 1.339(13)
C13 H13 0.95
C14 N15 1.389(12)
C14 H14 0.95
N15 C16 1.468(12)
C16 H16A 0.98
C16 H16B 0.98
C16 H16C 0.98
C10 N22 1.460(12)
C10 H10A 0.99
C10 H10B 0.99
C21 N25 1.328(12)
C21 N22 1.354(11)
N22 C23 1.377(12)
C23 C24 1.350(13)
C23 H23 0.95
C24 N25 1.400(11)
C24 H24 0.95
N25 C26 1.468(11)
C26 H26A 0.98
C26 H26B 0.98
C26 H26C 0.98
C31 N35 1.329(12)
C31 N32 1.360(12)
N32 C33 1.381(11)
N32 C20 1.459(12)
C33 C34 1.345(14)
C33 H33 0.95
C34 N35 1.394(12)
C34 H34 0.95
N35 C36 1.469(12)
C36 H36A 0.98
C36 H36B 0.98
C36 H36C 0.98
C20 N42 1.466(11)
C20 H20A 0.99
C20 H20B 0.99
C41 N45 1.333(11)
C41 N42 1.354(11)
N42 C43 1.381(12)
C43 C44 1.338(13)
C43 H43 0.95
C44 N45 1.394(12)
C44 H44 0.95
N45 C46 1.481(11)
C46 H46A 0.98
C46 H46B 0.98
C46 H46C 0.98
O1 C1 1.423(11)
O1 H1 0.84
C1 H1A 0.98
C1 H1B 0.98
C1 H1C 0.98
O2 C2 1.405(13)
O2 H2 0.84
C2 H2A 0.98
C2 H2B 0.98
C2 H2C 0.98

loop_
_geom_hbond_atom_site_label_D
_geom_hbond_atom_site_label_H
_geom_hbond_atom_site_label_A
_geom_hbond_distance_DH
_geom_hbond_distance_HA
_geom_hbond_distance_DA
_geom_hbond_angle_DHA
_geom_hbond_site_symmetry_A
C13 H13 Cl1 0.95 2.57 3.354(9) 139.5 3_656
C16 H16C Cl1 0.98 2.78 3.567(11) 138.3 .
C10 H10A Cl2 0.99 2.6 3.497(9) 149.9 .
C10 H10B Cl2 0.99 2.67 3.591(9) 155.8 2_646
C23 H23 Cl2 0.95 2.66 3.464(10) 142.3 2_646
C26 H26A Cl1 0.98 2.63 3.492(10) 147.4 .
C26 H26C Cl3 0.98 2.78 3.691(10) 154 2_746
C33 H33 Cl1 0.95 2.67 3.414(9) 135.3 3_666
C34 H34 O2 0.95 2.29 3.137(12) 147.8 1_455
C36 H36C Cl2 0.98 2.66 3.528(11) 147.2 .
C20 H20B Cl1 0.99 2.55 3.414(9) 145.8 .
C43 H43 Cl3 0.95 2.7 3.489(10) 140.9 .
C44 H44 O1 0.95 2.39 3.236(12) 147.7 2_746
C46 H46A Cl2 0.98 2.82 3.603(11) 137 .
C46 H46B Cl1 0.98 2.79 3.670(10) 149.2 4_566
O1 H1 Cl3 0.84 2.23 3.067(7) 175.3 .
O2 H2 Cl3 0.84 2.34 3.118(8) 154.3 .
